data_1576034
loop_
_publ_author_name
'Ort&#xed;n-Rubio, Borja'
'Yang, Yunhui'
'Borrego-Marin, Emilio'
'Rostoll-Berenguer, Jaume'
'Vila, Carlos'
'Juanhuix, Judith'
'Imaz, Inhar'
'Navarro, Jorge A. R.'
'Maspoch, Daniel'

_publ_section_title
;
 Linker desymmetrisation unlocks new topologies, defective clusters, and
 catalytic activity in zirconium- and rare-earth metal-organic frameworks.
;
_journal_issue 45
_journal_name_full 'Chemical science'
_journal_page_first 21600
_journal_page_last 21613
_journal_paper_doi 10.1039/d5sc05365j
_journal_volume 16
_journal_year 2025
_chemical_formula_moiety 'C52 H22 O16 Zr3'
_chemical_formula_sum 'C52 H22 O16 Zr3'
_chemical_formula_weight 1176.396
_space_group_crystal_system orthorhombic
_space_group_IT_number 65
_space_group_name_Hall '-C 2 2'
_space_group_name_H-M_alt 'C m m m'
_atom_sites_solution_hydrogens geom
_audit_creation_date 2025-07-15
_audit_creation_method
;
Olex2 1.5
(compiled 2025.05.31 svn.r86d253d1 for OlexSys, GUI svn.r7254)
;
_audit_update_record
;
2025-07-15 deposited with the CCDC.	2025-10-08 downloaded from the CCDC.
;
_cell_angle_alpha 90
_cell_angle_beta 90
_cell_angle_gamma 90
_cell_formula_units_Z 4
_cell_length_a 21.1486(10)
_cell_length_b 34.1491(10)
_cell_length_c 24.7133(5)
_cell_measurement_reflns_used 99212
_cell_measurement_temperature 100(2)
_cell_measurement_theta_max 25.360
_cell_measurement_theta_min 1.401
_cell_volume 17848.1(11)
_computing_molecular_graphics 'Olex2 1.5 (Dolomanov et al., 2009)'
_computing_publication_material 'Olex2 1.5 (Dolomanov et al., 2009)'
_computing_structure_refinement 'SHELXL 2019/3 (Sheldrick, 2015)'
_diffrn_ambient_temperature 100(2)
_diffrn_measured_fraction_theta_full 0.951
_diffrn_measured_fraction_theta_max 0.949
_diffrn_measurement_device_type 'pilatus DECTRIS 6M'
_diffrn_radiation_type synchrotron
_diffrn_radiation_wavelength 0.82653
_diffrn_reflns_av_R_equivalents 0.0758
_diffrn_reflns_av_unetI/netI 0.0454
_diffrn_reflns_Laue_measured_fraction_full 0.951
_diffrn_reflns_Laue_measured_fraction_max 0.949
_diffrn_reflns_limit_h_max 25
_diffrn_reflns_limit_h_min 0
_diffrn_reflns_limit_k_max 38
_diffrn_reflns_limit_k_min 0
_diffrn_reflns_limit_l_max 29
_diffrn_reflns_limit_l_min 0
_diffrn_reflns_number 99212
_diffrn_reflns_point_group_measured_fraction_full 0.951
_diffrn_reflns_point_group_measured_fraction_max 0.949
_diffrn_reflns_theta_full 25.242
_diffrn_reflns_theta_max 25.360
_diffrn_reflns_theta_min 1.401
_exptl_absorpt_coefficient_mu 0.283
_exptl_absorpt_correction_type none
_exptl_crystal_colour white
_exptl_crystal_density_diffrn 0.438
_exptl_crystal_description prism
_exptl_crystal_F_000 2296
_exptl_crystal_size_max 0.05
_exptl_crystal_size_mid 0.05
_exptl_crystal_size_min 0.05
_refine_diff_density_max 0.877
_refine_diff_density_min -1.457
_refine_diff_density_rms 0.074
_refine_ls_extinction_method none
_refine_ls_goodness_of_fit_ref 1.113
_refine_ls_hydrogen_treatment constr
_refine_ls_matrix_type full
_refine_ls_number_parameters 152
_refine_ls_number_reflns 8350
_refine_ls_number_restraints 5
_refine_ls_restrained_S_all 1.118
_refine_ls_R_factor_all 0.1280
_refine_ls_R_factor_gt 0.0937
_refine_ls_shift/su_max 0.001
_refine_ls_shift/su_mean 0.000
_refine_ls_structure_factor_coef Fsqd
_refine_ls_weighting_details 'w=1/[\s^2^(Fo^2^)+(0.2000P)^2^] where P=(Fo^2^+2Fc^2^)/3'
_refine_ls_weighting_scheme calc
_refine_ls_wR_factor_gt 0.2772
_refine_ls_wR_factor_ref 0.3110
_reflns_Friedel_coverage 0.000
_reflns_number_gt 5380
_reflns_number_total 8350
_reflns_threshold_expression 'I > 2\s(I)'
_cod_data_source_file d5sc05365j3.cif
_cod_data_source_block shelx_sqd
_cod_depositor_comments 'Adding full bibliography for 1576030--1576035.cif.'
_cod_database_code 1576034
_shelx_shelxl_version_number 2019/3
_shelx_space_group_comment
;
The symmetry employed for this shelxl refinement is uniquely defined
by the following loop, which should always be used as a source of
symmetry information in preference to the above space-group names.
They are only intended as comments.
;
_olex2_refinement_description
;
1. Fixed Uiso
 At 1.2 times of:
  All C(H) groups
2. Restrained distances
 C6-C5
 1.35 with sigma of 0.02
 C6-C45
 2.2 with sigma of 0.02
 C3-C6
 2.2 with sigma of 0.02
 C6-C3
 2.4 with sigma of 0.02
 C3-C5
 1.45 with sigma of 0.02
3. Uiso/Uaniso restraints and constraints
Uiso(C45) = Uiso(C5)
Uiso(C5) = Uiso(C45)
Uiso(C1) = Uiso(C45) = Uiso(C6) = Uiso(C5)
Uiso(C1) = Uiso(C5) = Uiso(C6) = Uiso(C45)
Uiso(C3) = Uiso(C1) = Uiso(C6) = Uiso(C45) = Uiso(C2)
4. Others
 Fixed Sof: C45(0.5) C5(0.5) C6(0.5)
 Fixed X: C45(0.2406)
 Fixed Y: C45(0.7593)
5.a Aromatic/amide H refined with riding coordinates:
 C00E(H00E), C00G(H00G), C00J(H00J), C00L(H00L), C8(H8), C13(H13)
;
_platon_squeeze_void_probe_radius 1.20
_olex2_submission_special_instructions 'No special instructions were received'

loop_
_space_group_symop_operation_xyz
'x, y, z'
'-x, -y, z'
'-x, y, -z'
'x, -y, -z'
'x+1/2, y+1/2, z'
'-x+1/2, -y+1/2, z'
'-x+1/2, y+1/2, -z'
'x+1/2, -y+1/2, -z'
'-x, -y, -z'
'x, y, -z'
'x, -y, z'
'-x, y, z'
'-x+1/2, -y+1/2, -z'
'x+1/2, y+1/2, -z'
'x+1/2, -y+1/2, z'
'-x+1/2, y+1/2, z'

loop_
_atom_site_label
_atom_site_type_symbol
_atom_site_fract_x
_atom_site_fract_y
_atom_site_fract_z
_atom_site_U_iso_or_equiv
_atom_site_adp_type
_atom_site_occupancy
_atom_site_site_symmetry_order
_atom_site_calc_flag
_atom_site_refinement_flags_posn
_atom_site_refinement_flags_adp
_atom_site_refinement_flags_occupancy
_atom_site_disorder_assembly
_atom_site_disorder_group
Zr01 Zr 0.500000 0.92820(2) 0.500000 0.0869(4) Uani 1 4 d S T P . .
Zr02 Zr 0.58341(4) 1.000000 0.57171(2) 0.0930(3) Uani 1 2 d S T P . .
O006 O 0.43740(19) 0.89560(9) 0.44687(13) 0.1066(10) Uani 1 1 d . . . . .
O008 O 0.5747(3) 1.000000 0.66019(19) 0.140(2) Uani 1 2 d S T P . .
O009 O 0.3845(2) 0.94051(10) 0.39799(14) 0.1274(13) Uani 1 1 d . . . . .
O00A O 0.5834(3) 0.96394(16) 0.500000 0.138(2) Uani 1 2 d S T P . .
O00B O 0.6890(3) 1.000000 0.5670(2) 0.1375(19) Uani 1 2 d S T P . .
O00C O 0.500000 0.96503(15) 0.5715(2) 0.1319(19) Uani 1 2 d S T P . .
C00D C 0.3989(3) 0.90605(15) 0.4107(2) 0.1159(17) Uani 1 1 d . . . . .
C00E C 0.3384(4) 0.80605(17) 0.3700(2) 0.141(2) Uani 1 1 d . . . . .
H00E H 0.340629 0.780657 0.383522 0.169 Uiso 1 1 calc R U . . .
C00F C 0.3653(3) 0.87407(15) 0.37964(19) 0.1236(19) Uani 1 1 d . . . . .
C00G C 0.3655(3) 0.83692(15) 0.3982(2) 0.134(2) Uani 1 1 d . . . . .
H00G H 0.384630 0.831789 0.431330 0.161 Uiso 1 1 calc R U . . .
C00H C 0.3081(4) 0.81363(18) 0.3217(2) 0.154(3) Uani 1 1 d . . . . .
C00J C 0.3044(5) 0.85194(19) 0.3037(3) 0.194(4) Uani 1 1 d . . . . .
H00J H 0.282298 0.857935 0.272253 0.232 Uiso 1 1 calc R U . . .
C00K C 0.2788(4) 0.7812(2) 0.2904(2) 0.166(3) Uani 1 1 d . . . . .
C00L C 0.3337(4) 0.88093(17) 0.3326(3) 0.182(4) Uani 1 1 d . . . . .
H00L H 0.331934 0.906444 0.319567 0.219 Uiso 1 1 calc R U . . .
C8 C 0.250000 0.750000 0.3185(3) 0.146(4) Uani 1 2 d S T P . .
H8 H 0.249996 0.750001 0.356160 0.175 Uiso 1 2 calc R U P . .
C13 C 0.2774(5) 0.7818(2) 0.2366(2) 0.209(5) Uani 1 1 d . . . . .
H13 H 0.293972 0.802467 0.216706 0.250 Uiso 1 1 calc R U . . .
C45 C 0.240600 0.759300 0.0366(10) 0.351(6) Uiso 0.5 1 d D . P . .
C5 C 0.2700(19) 0.7762(7) 0.0520(10) 0.351(6) Uiso 0.5 1 d D . P . .
C1 C 0.250000 0.750000 0.1464(13) 0.351(6) Uiso 1 2 d S . P . .
C6 C 0.2911(17) 0.8130(7) 0.0390(9) 0.351(6) Uiso 0.5 1 d D . P . .
C2 C 0.250000 0.750000 0.2126(12) 0.351(6) Uiso 1 2 d S . P . .
C3 C 0.2787(9) 0.7742(6) 0.1134(7) 0.351(6) Uiso 1 1 d D . . . .

loop_
_atom_site_aniso_label
_atom_site_aniso_U_11
_atom_site_aniso_U_22
_atom_site_aniso_U_33
_atom_site_aniso_U_23
_atom_site_aniso_U_13
_atom_site_aniso_U_12
Zr01 0.1536(9) 0.0485(5) 0.0586(4) 0.000 0.000 0.000
Zr02 0.1559(7) 0.0541(4) 0.0690(4) 0.000 -0.0118(3) 0.000
O006 0.177(3) 0.068(2) 0.0742(17) 0.0034(14) -0.0074(19) -0.0074(18)
O008 0.260(7) 0.076(3) 0.084(3) 0.000 -0.034(3) 0.000
O009 0.209(4) 0.066(2) 0.107(2) 0.0054(17) -0.041(2) -0.018(2)
O00A 0.249(7) 0.081(3) 0.083(3) 0.000 0.000 -0.054(4)
O00B 0.137(5) 0.121(4) 0.154(5) 0.000 -0.019(3) 0.000
O00C 0.173(5) 0.062(3) 0.160(5) -0.034(3) 0.000 0.000
C00D 0.202(6) 0.062(3) 0.083(3) -0.006(2) 0.003(3) -0.019(3)
C00E 0.245(7) 0.086(4) 0.092(3) 0.003(3) -0.006(4) -0.042(4)
C00F 0.215(6) 0.072(3) 0.084(3) 0.000(2) -0.019(3) -0.033(3)
C00G 0.239(7) 0.073(4) 0.090(3) -0.001(2) -0.019(4) -0.027(4)
C00H 0.274(8) 0.112(4) 0.074(3) 0.001(3) 0.001(4) -0.085(5)
C00J 0.358(12) 0.122(5) 0.101(4) 0.022(4) -0.066(5) -0.098(6)
C00K 0.267(9) 0.139(5) 0.092(3) -0.007(3) 0.001(4) -0.110(6)
C00L 0.348(11) 0.077(4) 0.122(4) 0.027(3) -0.082(6) -0.064(5)
C8 0.259(11) 0.113(6) 0.065(3) 0.000 0.000 -0.048(7)
C13 0.387(13) 0.162(6) 0.077(3) 0.011(3) -0.019(5) -0.167(8)

loop_
_atom_type_symbol
_atom_type_description
_atom_type_scat_dispersion_real
_atom_type_scat_dispersion_imag
_atom_type_scat_source
C C 0.0033 0.0016 'International Tables Vol C Tables 4.2.6.8 and 6.1.1.4'
H H 0.0000 0.0000 'International Tables Vol C Tables 4.2.6.8 and 6.1.1.4'
O O 0.0106 0.0060 'International Tables Vol C Tables 4.2.6.8 and 6.1.1.4'
Zr Zr -2.9673 0.5597 'International Tables Vol C Tables 4.2.6.8 and 6.1.1.4'

loop_
_geom_angle_atom_site_label_1
_geom_angle_atom_site_label_2
_geom_angle_atom_site_label_3
_geom_angle
_geom_angle_site_symmetry_1
_geom_angle_site_symmetry_3
_geom_angle_publ_flag
Zr02 Zr01 Zr02 91.13(2) 10_556 2_675 ?
Zr02 Zr01 Zr02 60.804(19) 2_675 9_676 ?
Zr02 Zr01 Zr02 60.49(2) 10_556 9_676 ?
Zr02 Zr01 Zr02 60.804(19) 10_556 . ?
Zr02 Zr01 Zr02 91.13(2) 9_676 . ?
Zr02 Zr01 Zr02 60.49(2) 2_675 . ?
O006 Zr01 Zr02 75.28(9) 10_556 2_675 ?
O006 Zr01 Zr02 166.40(9) . . ?
O006 Zr01 Zr02 111.11(8) 3_656 2_675 ?
O006 Zr01 Zr02 166.40(9) 12_655 2_675 ?
O006 Zr01 Zr02 111.11(8) 10_556 . ?
O006 Zr01 Zr02 111.10(8) . 10_556 ?
O006 Zr01 Zr02 110.96(10) . 2_675 ?
O006 Zr01 Zr02 110.97(10) 3_656 10_556 ?
O006 Zr01 Zr02 75.28(9) 3_656 . ?
O006 Zr01 Zr02 166.40(9) 10_556 10_556 ?
O006 Zr01 Zr02 110.97(10) 12_655 . ?
O006 Zr01 Zr02 110.97(10) 10_556 9_676 ?
O006 Zr01 Zr02 75.28(9) 12_655 10_556 ?
O006 Zr01 Zr02 75.28(9) . 9_676 ?
O006 Zr01 Zr02 166.40(9) 3_656 9_676 ?
O006 Zr01 Zr02 111.11(8) 12_655 9_676 ?
O006 Zr01 O006 75.1(2) . 12_655 ?
O006 Zr01 O006 74.39(18) . 10_556 ?
O006 Zr01 O006 75.1(2) 3_656 10_556 ?
O006 Zr01 O006 74.39(18) 3_656 12_655 ?
O006 Zr01 O006 118.31(18) 10_556 12_655 ?
O006 Zr01 O006 118.31(18) . 3_656 ?
O00A Zr01 Zr02 35.66(9) 3_656 9_676 ?
O00A Zr01 Zr02 90.92(16) 3_656 10_556 ?
O00A Zr01 Zr02 35.66(9) . . ?
O00A Zr01 Zr02 35.66(9) . 10_556 ?
O00A Zr01 Zr02 90.92(16) 3_656 . ?
O00A Zr01 Zr02 90.92(16) . 2_675 ?
O00A Zr01 Zr02 35.66(9) 3_656 2_675 ?
O00A Zr01 Zr02 90.92(16) . 9_676 ?
O00A Zr01 O006 142.47(9) . . ?
O00A Zr01 O006 77.89(18) 3_656 10_556 ?
O00A Zr01 O006 142.47(9) 3_656 3_656 ?
O00A Zr01 O006 142.47(9) 3_656 12_655 ?
O00A Zr01 O006 77.89(18) . 12_655 ?
O00A Zr01 O006 77.89(18) . 3_656 ?
O00A Zr01 O006 142.47(9) . 10_556 ?
O00A Zr01 O006 77.89(18) 3_656 . ?
O00A Zr01 O00A 110.7(4) . 3_656 ?
O00A Zr01 O00C 70.75(11) . . ?
O00A Zr01 O00C 70.75(11) 3_656 . ?
O00A Zr01 O00C 70.75(11) . 10_556 ?
O00A Zr01 O00C 70.75(11) 3_656 10_556 ?
O00C Zr01 Zr02 90.38(14) . 10_556 ?
O00C Zr01 Zr02 35.10(8) . 2_675 ?
O00C Zr01 Zr02 35.10(8) 10_556 10_556 ?
O00C Zr01 Zr02 35.10(8) 10_556 9_676 ?
O00C Zr01 Zr02 90.38(14) . 9_676 ?
O00C Zr01 Zr02 35.10(8) . . ?
O00C Zr01 Zr02 90.38(14) 10_556 2_675 ?
O00C Zr01 Zr02 90.38(14) 10_556 . ?
O00C Zr01 O006 78.73(15) . 3_656 ?
O00C Zr01 O006 142.17(10) . . ?
O00C Zr01 O006 142.17(10) 10_556 10_556 ?
O00C Zr01 O006 78.72(15) 10_556 . ?
O00C Zr01 O006 142.17(10) 10_556 3_656 ?
O00C Zr01 O006 78.73(15) 10_556 12_655 ?
O00C Zr01 O006 142.17(10) . 12_655 ?
O00C Zr01 O006 78.73(15) . 10_556 ?
O00C Zr01 O00C 109.2(3) 10_556 . ?
Zr01 Zr02 Zr01 88.87(2) . 9_676 ?
Zr01 Zr02 Zr02 59.753(12) 9_676 2_675 ?
Zr01 Zr02 Zr02 59.597(10) . 10_556 ?
Zr01 Zr02 Zr02 59.753(12) . 2_675 ?
Zr01 Zr02 Zr02 59.598(10) 9_676 10_556 ?
Zr02 Zr02 Zr02 90.0 2_675 10_556 ?
O008 Zr02 Zr01 117.50(11) . . ?
O008 Zr02 Zr01 117.50(11) . 9_676 ?
O008 Zr02 Zr02 175.17(18) . 10_556 ?
O008 Zr02 Zr02 85.17(18) . 2_675 ?
O008 Zr02 O009 72.33(12) . 3_656 ?
O008 Zr02 O009 72.33(12) . 9_676 ?
O008 Zr02 O00B 97.8(2) . . ?
O009 Zr02 Zr01 71.99(10) 9_676 9_676 ?
O009 Zr02 Zr01 71.99(10) 3_656 . ?
O009 Zr02 Zr01 160.83(10) 3_656 9_676 ?
O009 Zr02 Zr01 160.83(10) 9_676 . ?
O009 Zr02 Zr02 109.27(9) 9_676 10_556 ?
O009 Zr02 Zr02 107.41(12) 3_656 2_675 ?
O009 Zr02 Zr02 109.27(9) 3_656 10_556 ?
O009 Zr02 Zr02 107.41(12) 9_676 2_675 ?
O009 Zr02 O009 127.10(19) 9_676 3_656 ?
O00A Zr02 Zr01 89.09(16) 11_575 . ?
O00A Zr02 Zr01 89.09(16) . 9_676 ?
O00A Zr02 Zr01 35.42(15) . . ?
O00A Zr02 Zr01 35.42(15) 11_575 9_676 ?
O00A Zr02 Zr02 90.02(18) 11_575 2_675 ?
O00A Zr02 Zr02 34.79(12) 11_575 10_556 ?
O00A Zr02 Zr02 90.02(18) . 2_675 ?
O00A Zr02 Zr02 34.79(12) . 10_556 ?
O00A Zr02 O008 144.92(11) . . ?
O00A Zr02 O008 144.92(11) 11_575 . ?
O00A Zr02 O009 141.42(16) . 9_676 ?
O00A Zr02 O009 76.12(16) . 3_656 ?
O00A Zr02 O009 76.11(16) 11_575 9_676 ?
O00A Zr02 O009 141.42(16) 11_575 3_656 ?
O00A Zr02 O00A 69.6(2) . 11_575 ?
O00A Zr02 O00B 87.5(2) . . ?
O00A Zr02 O00B 87.5(2) 11_575 . ?
O00B Zr02 Zr01 118.45(9) . 9_676 ?
O00B Zr02 Zr01 118.45(9) . . ?
O00B Zr02 Zr02 176.99(16) . 2_675 ?
O00B Zr02 Zr02 86.99(16) . 10_556 ?
O00B Zr02 O009 73.65(14) . 9_676 ?
O00B Zr02 O009 73.65(14) . 3_656 ?
O00C Zr02 Zr01 88.53(14) . 9_676 ?
O00C Zr02 Zr01 35.84(13) . . ?
O00C Zr02 Zr01 35.84(13) 2_675 9_676 ?
O00C Zr02 Zr01 88.53(15) 2_675 . ?
O00C Zr02 Zr02 34.10(12) 2_675 2_675 ?
O00C Zr02 Zr02 89.88(15) 2_675 10_556 ?
O00C Zr02 Zr02 34.10(12) . 2_675 ?
O00C Zr02 Zr02 89.88(15) . 10_556 ?
O00C Zr02 O008 86.1(2) . . ?
O00C Zr02 O008 86.1(2) 2_675 . ?
O00C Zr02 O009 138.62(17) . 9_676 ?
O00C Zr02 O009 75.32(17) . 3_656 ?
O00C Zr02 O009 138.62(17) 2_675 3_656 ?
O00C Zr02 O009 75.31(17) 2_675 9_676 ?
O00C Zr02 O00A 108.6(2) 2_675 . ?
O00C Zr02 O00A 71.3(2) . . ?
O00C Zr02 O00A 108.6(2) . 11_575 ?
O00C Zr02 O00A 71.3(2) 2_675 11_575 ?
O00C Zr02 O00B 145.77(11) 2_675 . ?
O00C Zr02 O00B 145.77(11) . . ?
O00C Zr02 O00C 68.2(2) . 2_675 ?
C00D O006 Zr01 132.6(3) . . ?
C00D O009 Zr02 133.2(4) . 9_676 ?
Zr01 O00A Zr02 108.9(2) . . ?
Zr01 O00A Zr02 108.9(2) . 10_556 ?
Zr02 O00A Zr02 110.4(2) 10_556 . ?
Zr02 O00C Zr01 109.06(17) . . ?
Zr02 O00C Zr01 109.06(17) 2_675 . ?
Zr02 O00C Zr02 111.8(2) 2_675 . ?
O006 C00D C00F 117.3(5) . . ?
O009 C00D O006 126.8(5) . . ?
O009 C00D C00F 115.9(5) . . ?
C00G C00E H00E 120.6 . . ?
C00H C00E H00E 120.6 . . ?
C00H C00E C00G 118.9(5) . . ?
C00G C00F C00D 120.4(5) . . ?
C00G C00F C00L 117.0(5) . . ?
C00L C00F C00D 122.7(5) . . ?
C00E C00G H00G 118.5 . . ?
C00F C00G C00E 122.9(5) . . ?
C00F C00G H00G 118.5 . . ?
C00E C00H C00J 118.8(5) . . ?
C00E C00H C00K 120.3(5) . . ?
C00J C00H C00K 120.9(6) . . ?
C00H C00J H00J 120.3 . . ?
C00L C00J C00H 119.3(6) . . ?
C00L C00J H00J 120.3 . . ?
C8 C00K C00H 119.1(5) . . ?
C13 C00K C00H 121.1(5) . . ?
C13 C00K C8 119.7(5) . . ?
C00F C00L C00J 122.9(5) . . ?
C00F C00L H00L 118.5 . . ?
C00J C00L H00L 118.5 . . ?
C00K C8 C00K 120.8(7) . 6_565 ?
C00K C8 H8 119.6 6_565 . ?
C00K C8 H8 119.6 . . ?
C00K C13 H13 122.2 . . ?
C00K C13 C2 115.6(14) . . ?
C2 C13 H13 122.2 . . ?
C45 C45 C45 22.5(6) 10 13_565 ?
C45 C45 C45 90.001(2) 6_565 10 ?
C45 C45 C45 67.5(6) 6_565 13_565 ?
C45 C45 C5 100(2) 6_565 . ?
C45 C45 C5 45.2(17) 6_565 6_565 ?
C5 C45 C45 116(3) . 13_565 ?
C5 C45 C45 114(3) . 10 ?
C5 C45 C45 107.1(18) 6_565 10 ?
C5 C45 C45 90.1(14) 6_565 13_565 ?
C5 C45 C5 125(3) . 6_565 ?
C45 C5 C45 34.9(9) . 6_565 ?
C45 C5 C5 22.5(14) 6_565 6_565 ?
C45 C5 C5 32(2) . 6_565 ?
C45 C5 C6 148(3) 6_565 . ?
C45 C5 C6 134(3) . . ?
C45 C5 C3 106(2) 6_565 . ?
C45 C5 C3 117(3) . . ?
C6 C5 C5 165(2) . 6_565 ?
C6 C5 C3 103.5(15) . . ?
C3 C5 C5 90.6(10) . 6_565 ?
C3 C1 C2 128.5(16) . . ?
C3 C1 C2 128.5(16) 6_565 . ?
C3 C1 C3 103(3) 6_565 . ?
C5 C6 C6 103.5(13) . 10 ?
C13 C2 C13 128(2) . 6_565 ?
C13 C2 C1 115.8(12) 6_565 . ?
C13 C2 C1 115.8(12) . . ?
C5 C3 C3 88.0(11) . 6_565 ?
C1 C3 C5 126(2) . . ?
C1 C3 C3 38.5(16) . 6_565 ?

loop_
_geom_bond_atom_site_label_1
_geom_bond_atom_site_label_2
_geom_bond_distance
_geom_bond_site_symmetry_2
_geom_bond_publ_flag
Zr01 Zr02 3.5019(7) 10_556 ?
Zr01 Zr02 3.5020(7) . ?
Zr01 Zr02 3.5019(7) 2_675 ?
Zr01 Zr02 3.5019(7) 9_676 ?
Zr01 O006 2.172(3) . ?
Zr01 O006 2.172(3) 10_556 ?
Zr01 O006 2.172(3) 3_656 ?
Zr01 O006 2.172(3) 12_655 ?
Zr01 O00A 2.146(6) . ?
Zr01 O00A 2.146(5) 3_656 ?
Zr01 O00C 2.169(5) . ?
Zr01 O00C 2.169(5) 10_556 ?
Zr02 Zr02 3.5444(10) 10_556 ?
Zr02 Zr02 3.5279(15) 2_675 ?
Zr02 O008 2.195(5) . ?
Zr02 O009 2.269(3) 3_656 ?
Zr02 O009 2.269(3) 9_676 ?
Zr02 O00A 2.158(3) 11_575 ?
Zr02 O00A 2.158(3) . ?
Zr02 O00B 2.237(6) . ?
Zr02 O00C 2.130(3) 2_675 ?
Zr02 O00C 2.130(3) . ?
O006 C00D 1.261(7) . ?
O009 C00D 1.255(6) . ?
C00D C00F 1.511(7) . ?
C00E H00E 0.9300 . ?
C00E C00G 1.387(7) . ?
C00E C00H 1.381(8) . ?
C00F C00G 1.349(7) . ?
C00F C00L 1.361(7) . ?
C00G H00G 0.9300 . ?
C00H C00J 1.384(8) . ?
C00H C00K 1.488(7) . ?
C00J H00J 0.9300 . ?
C00J C00L 1.369(7) . ?
C00K C8 1.409(6) . ?
C00K C13 1.329(7) . ?
C00L H00L 0.9300 . ?
C8 H8 0.9300 . ?
C13 H13 0.9300 . ?
C13 C2 1.366(13) . ?
C45 C45 0.74936(7) 6_565 ?
C45 C45 1.96(5) 13_565 ?
C45 C45 1.81(5) 10 ?
C45 C5 0.93(3) . ?
C45 C5 1.29(2) 6_565 ?
C5 C5 1.98(5) 6_565 ?
C5 C6 1.373(18) . ?
C5 C3 1.531(18) . ?
C1 C2 1.64(3) . ?
C1 C3 1.31(2) 6_565 ?
C1 C3 1.31(2) . ?
C6 C6 1.93(5) 10 ?
C3 C3 2.05(4) 6_565 ?

loop_
_geom_torsion_atom_site_label_1
_geom_torsion_atom_site_label_2
_geom_torsion_atom_site_label_3
_geom_torsion_atom_site_label_4
_geom_torsion
_geom_torsion_site_symmetry_1
_geom_torsion_site_symmetry_2
_geom_torsion_site_symmetry_3
_geom_torsion_site_symmetry_4
_geom_torsion_publ_flag
Zr01 O006 C00D O009 -4.3(10) . . . . ?
Zr01 O006 C00D C00F 177.0(4) . . . . ?
Zr02 O009 C00D O006 1.1(10) 9_676 . . . ?
Zr02 O009 C00D C00F 179.9(4) 9_676 . . . ?
O006 C00D C00F C00G 14.9(9) . . . . ?
O006 C00D C00F C00L -165.4(7) . . . . ?
O009 C00D C00F C00G -164.1(6) . . . . ?
O009 C00D C00F C00L 15.7(10) . . . . ?
C00D C00F C00G C00E -176.5(7) . . . . ?
C00D C00F C00L C00J 178.5(9) . . . . ?
C00E C00H C00J C00L 3.5(14) . . . . ?
C00E C00H C00K C8 35.6(11) . . . . ?
C00E C00H C00K C13 -146.7(10) . . . . ?
C00G C00E C00H C00J -1.7(12) . . . . ?
C00G C00E C00H C00K 179.8(7) . . . . ?
C00G C00F C00L C00J -1.8(13) . . . . ?
C00H C00E C00G C00F -2.1(11) . . . . ?
C00H C00J C00L C00F -1.8(15) . . . . ?
C00H C00K C8 C00K 179.5(9) . . . 6_565 ?
C00H C00K C13 C2 179.0(8) . . . . ?
C00J C00H C00K C8 -142.9(8) . . . . ?
C00J C00H C00K C13 34.8(14) . . . . ?
C00K C00H C00J C00L -178.0(8) . . . . ?
C00K C13 C2 C13 1.7(7) . . . 6_565 ?
C00K C13 C2 C1 -178.3(7) . . . . ?
C00L C00F C00G C00E 3.8(11) . . . . ?
C8 C00K C13 C2 -3.3(14) . . . . ?
C13 C00K C8 C00K 1.8(8) . . . 6_565 ?
C45 C45 C5 C45 -69.7(12) 13_565 . . 6_565 ?
C45 C45 C5 C45 -94.5(13) 10 . . 6_565 ?
C45 C45 C5 C5 -136(3) 10 . . 6_565 ?
C45 C45 C5 C5 -110.8(19) 13_565 . . 6_565 ?
C45 C45 C5 C5 -41(2) 6_565 . . 6_565 ?
C45 C45 C5 C6 63(6) 13_565 . . . ?
C45 C45 C5 C6 133(5) 6_565 . . . ?
C45 C45 C5 C6 38(6) 10 . . . ?
C45 C45 C5 C3 -78(3) 6_565 . . . ?
C45 C45 C5 C3 -173(2) 10 . . . ?
C45 C45 C5 C3 -148(3) 13_565 . . . ?
C45 C5 C6 C6 -36(6) . . . 10 ?
C45 C5 C6 C6 17(7) 6_565 . . 10 ?
C45 C5 C3 C1 -33(4) 6_565 . . . ?
C45 C5 C3 C1 2(5) . . . . ?
C45 C5 C3 C3 -28(3) 6_565 . . 6_565 ?
C45 C5 C3 C3 8(4) . . . 6_565 ?
C5 C45 C5 C45 41(2) 6_565 . . 6_565 ?
C5 C45 C5 C6 174(5) 6_565 . . . ?
C5 C45 C5 C3 -37(4) 6_565 . . . ?
C5 C5 C6 C6 -23(18) 6_565 . . 10 ?
C5 C5 C3 C1 -16(4) 6_565 . . . ?
C5 C5 C3 C3 -11(3) 6_565 . . 6_565 ?
C6 C5 C3 C1 160(3) . . . . ?
C6 C5 C3 C3 165(3) . . . 6_565 ?
C2 C1 C3 C5 -171(2) . . . . ?
C2 C1 C3 C3 180.000(9) . . . 6_565 ?
C3 C5 C6 C6 172.4(19) . . . 10 ?
C3 C1 C2 C13 8.2(12) . . . . ?
C3 C1 C2 C13 -171.8(12) 6_565 . . . ?
C3 C1 C2 C13 8.2(12) 6_565 . . 6_565 ?
C3 C1 C2 C13 -171.8(12) . . . 6_565 ?
C3 C1 C3 C5 9(2) 6_565 . . . ?

loop_
_platon_squeeze_void_nr
_platon_squeeze_void_average_x
_platon_squeeze_void_average_y
_platon_squeeze_void_average_z
_platon_squeeze_void_volume
_platon_squeeze_void_count_electrons
_platon_squeeze_void_content
1 -0.039 -0.004 -0.013 14261 3347 ' '
